data_2013941
loop_
_publ_author_name
'Hu, Mao-Lin'
'Yuan, Ji-Xin'
'Xiao, Hong-Ping'
'Chen, Fan'

_publ_section_title Poly[diaquacobalt(II)-di-\m~4~-benzene-1,2,4-tricarboxylato-bis[1,10-phenanthrolinecobalt(II)]]
_journal_issue 6
_journal_name_full 'Acta Crystallographica Section C'
_journal_page_first m235
_journal_page_last m237
_journal_paper_doi 10.1107/S0108270104007851
_journal_volume 60
_journal_year 2004
_chemical_formula_iupac '[Co3 (C9 H3 O6)2 (C12 H8 N2)2 H2 O)2]'
_chemical_formula_moiety 'C42 H26 Co3 N4 O14'
_chemical_formula_sum 'C42 H26 Co3 N4 O14'
_chemical_formula_weight 987.46
_chemical_name_systematic
;
Poly[diaquacobalt(II)-di-\m~4~-benzene-1,2,4-tricarboxylato-bis[1,10-
phenanthrolinecobalt(II)]]
;
_space_group_IT_number 2
_symmetry_cell_setting triclinic
_symmetry_space_group_name_Hall '-P 1'
_symmetry_space_group_name_H-M 'P -1'
_atom_sites_solution_hydrogens geom
_atom_sites_solution_primary direct
_atom_sites_solution_secondary difmap
_audit_creation_method SHELXL97
_cell_angle_alpha 88.238(3)
_cell_angle_beta 77.760(2)
_cell_angle_gamma 69.813(2)
_cell_formula_units_Z 1
_cell_length_a 7.7548(12)
_cell_length_b 10.5687(16)
_cell_length_c 12.1678(19)
_cell_measurement_reflns_used 824
_cell_measurement_temperature 273(2)
_cell_measurement_theta_max 21.42
_cell_measurement_theta_min 2.32
_cell_volume 913.7(2)
_computing_cell_refinement 'SAINT (Bruker, 2002)'
_computing_data_collection 'SMART (Bruker, 2002)'
_computing_data_reduction SAINT
_computing_molecular_graphics 'XP (Bruker, 2002)'
_computing_publication_material SHELXL97
_computing_structure_refinement 'SHELXL97 (Sheldrick, 1997)'
_computing_structure_solution 'SHELXS97 (Sheldrick, 1997)'
_diffrn_ambient_temperature 298(2)
_diffrn_measured_fraction_theta_full 0.994
_diffrn_measured_fraction_theta_max 0.994
_diffrn_measurement_device_type 'Bruker APEX CCD area-detector'
_diffrn_measurement_method '\f and \w'
_diffrn_radiation_monochromator graphite
_diffrn_radiation_source 'fine-focus sealed tube'
_diffrn_radiation_type MoK\a
_diffrn_radiation_wavelength 0.71073
_diffrn_reflns_av_R_equivalents 0.0291
_diffrn_reflns_av_sigmaI/netI 0.0447
_diffrn_reflns_limit_h_max 9
_diffrn_reflns_limit_h_min -9
_diffrn_reflns_limit_k_max 12
_diffrn_reflns_limit_k_min -12
_diffrn_reflns_limit_l_max 14
_diffrn_reflns_limit_l_min -14
_diffrn_reflns_number 6767
_diffrn_reflns_theta_full 25.20
_diffrn_reflns_theta_max 25.20
_diffrn_reflns_theta_min 1.71
_diffrn_standards_decay_% 0
_diffrn_standards_interval_time 0
_diffrn_standards_number 0
_exptl_absorpt_coefficient_mu 1.430
_exptl_absorpt_correction_T_max 0.870
_exptl_absorpt_correction_T_min 0.763
_exptl_absorpt_correction_type multi-scan
_exptl_absorpt_process_details '(SADABS; Bruker, 2002)'
_exptl_crystal_colour red
_exptl_crystal_density_diffrn 1.795
_exptl_crystal_density_meas ?
_exptl_crystal_density_method 'not measured'
_exptl_crystal_description prism
_exptl_crystal_F_000 499
_exptl_crystal_size_max 0.20
_exptl_crystal_size_mid 0.18
_exptl_crystal_size_min 0.10
_refine_diff_density_max 0.954
_refine_diff_density_min -0.783
_refine_ls_extinction_method none
_refine_ls_goodness_of_fit_ref 1.221
_refine_ls_hydrogen_treatment mixed
_refine_ls_matrix_type full
_refine_ls_number_parameters 287
_refine_ls_number_reflns 3281
_refine_ls_number_restraints 0
_refine_ls_restrained_S_all 1.221
_refine_ls_R_factor_all 0.0705
_refine_ls_R_factor_gt 0.0661
_refine_ls_shift/su_max 0.000
_refine_ls_shift/su_mean 0.000
_refine_ls_structure_factor_coef Fsqd
_refine_ls_weighting_details 'calc w = 1/[\s^2^(Fo^2^)+(0.0524P)^2^+2.7427P] where P=(Fo^2^+2Fc^2^)/3'
_refine_ls_weighting_scheme calc
_refine_ls_wR_factor_gt 0.1444
_refine_ls_wR_factor_ref 0.1466
_reflns_number_gt 3089
_reflns_number_total 3281
_reflns_threshold_expression I>2\s(I)
_cod_data_source_file de1237.cif
_cod_data_source_block I
_cod_depositor_comments
;
The following automatic conversions were performed:

'_exptl_crystal_density_meas' value 'not measured' was changed to '?'
- the value is perceived as not measured.

Automatic conversion script
Id: cif_fix_values 3008 2015-01-20 13:52:24Z robertas 
;
_cod_original_sg_symbol_Hall -p1
_cod_original_sg_symbol_H-M P-1
_cod_database_code 2013941
_cod_database_fobs_code 2013941

loop_
_symmetry_equiv_pos_as_xyz
'x, y, z'
'-x, -y, -z'

loop_
_atom_site_label
_atom_site_fract_x
_atom_site_fract_y
_atom_site_fract_z
_atom_site_U_iso_or_equiv
_atom_site_adp_type
_atom_site_calc_flag
_atom_site_refinement_flags
_atom_site_occupancy
_atom_site_disorder_assembly
_atom_site_disorder_group
_atom_site_type_symbol
Co1 0.18178(9) 0.77024(7) 0.78642(5) 0.0230(2) Uani d . 1 . . Co
Co2 -0.5000 1.0000 1.0000 0.0198(2) Uani d S 1 . . Co
O1 0.3576(5) 0.7775(4) 0.8855(3) 0.0301(8) Uani d . 1 . . O
O2 0.3791(5) 0.8464(3) 1.0513(3) 0.0255(8) Uani d . 1 . . O
O3 -0.0393(5) 0.8701(4) 0.9137(3) 0.0346(9) Uani d . 1 . . O
O4 -0.2674(4) 0.8877(3) 1.0634(3) 0.0266(8) Uani d . 1 . . O
O5 -0.1972(5) 0.4266(4) 1.1925(3) 0.0381(9) Uani d . 1 . . O
O6 0.0510(6) 0.3142(4) 1.2596(4) 0.0463(11) Uani d . 1 . . O
O7 -0.3920(5) 0.9036(4) 0.8417(3) 0.0281(8) Uani d . 1 . . O
H7A -0.2831 0.8534 0.8379 0.042 Uiso calc R 1 . . H
H7 -0.4486 0.8531 0.8334 0.042 Uiso d R 1 . . H
N1 0.4003(6) 0.7110(4) 0.6358(4) 0.0292(10) Uani d . 1 . . N
N2 0.1144(6) 0.9428(4) 0.6922(3) 0.0264(9) Uani d . 1 . . N
C1 0.5423(8) 0.5953(6) 0.6097(5) 0.0417(14) Uani d . 1 . . C
H1 0.5558 0.5281 0.6617 0.050 Uiso calc R 1 . . H
C2 0.6733(9) 0.5704(7) 0.5066(6) 0.0539(18) Uani d . 1 . . C
H2 0.7740 0.4892 0.4920 0.065 Uiso calc R 1 . . H
C3 0.6514(9) 0.6661(7) 0.4284(6) 0.0517(18) Uani d . 1 . . C
H3 0.7351 0.6494 0.3589 0.062 Uiso calc R 1 . . H
C4 0.5041(9) 0.7891(7) 0.4522(5) 0.0423(15) Uani d . 1 . . C
C5 0.4700(10) 0.8974(8) 0.3765(5) 0.0489(17) Uani d . 1 . . C
H5 0.5475 0.8857 0.3051 0.059 Uiso calc R 1 . . H
C6 0.3279(10) 1.0159(7) 0.4065(5) 0.0477(16) Uani d . 1 . . C
H6 0.3113 1.0851 0.3564 0.057 Uiso calc R 1 . . H
C7 0.2034(9) 1.0363(6) 0.5136(5) 0.0371(13) Uani d . 1 . . C
C8 0.0528(9) 1.1576(6) 0.5500(5) 0.0447(15) Uani d . 1 . . C
H8 0.0297 1.2300 0.5032 0.054 Uiso calc R 1 . . H
C9 -0.0572(9) 1.1674(6) 0.6533(5) 0.0432(15) Uani d . 1 . . C
H9 -0.1555 1.2476 0.6786 0.052 Uiso calc R 1 . . H
C10 -0.0246(8) 1.0583(6) 0.7224(5) 0.0363(13) Uani d . 1 . . C
H10 -0.1041 1.0671 0.7929 0.044 Uiso calc R 1 . . H
C11 0.2289(8) 0.9318(5) 0.5888(4) 0.0291(11) Uani d . 1 . . C
C12 0.3819(8) 0.8062(6) 0.5578(4) 0.0303(12) Uani d . 1 . . C
C13 0.3225(6) 0.7818(5) 0.9921(4) 0.0220(10) Uani d . 1 . . C
C14 0.2160(6) 0.6951(5) 1.0539(4) 0.0208(10) Uani d . 1 . . C
C15 0.0242(6) 0.7190(5) 1.0617(4) 0.0218(10) Uani d . 1 . . C
C16 -0.0561(7) 0.6300(5) 1.1167(4) 0.0228(10) Uani d . 1 . . C
H16 -0.1837 0.6472 1.1222 0.027 Uiso calc R 1 . . H
C17 0.0479(7) 0.5166(5) 1.1635(4) 0.0247(11) Uani d . 1 . . C
C18 0.2376(7) 0.4946(5) 1.1587(4) 0.0280(11) Uani d . 1 . . C
H18 0.3093 0.4192 1.1909 0.034 Uiso calc R 1 . . H
C19 0.3192(7) 0.5841(5) 1.1064(4) 0.0260(11) Uani d . 1 . . C
H19 0.4444 0.5702 1.1062 0.031 Uiso calc R 1 . . H
C20 -0.1014(7) 0.8355(5) 1.0094(4) 0.0232(10) Uani d . 1 . . C
C21 -0.0376(8) 0.4127(5) 1.2095(4) 0.0323(13) Uani d . 1 . . C

loop_
_atom_site_aniso_label
_atom_site_aniso_U_11
_atom_site_aniso_U_22
_atom_site_aniso_U_33
_atom_site_aniso_U_12
_atom_site_aniso_U_13
_atom_site_aniso_U_23
Co1 0.0208(4) 0.0255(4) 0.0232(4) -0.0108(3) -0.0016(3) 0.0047(3)
Co2 0.0144(5) 0.0242(5) 0.0207(5) -0.0082(4) -0.0016(3) 0.0034(4)
O1 0.0269(19) 0.044(2) 0.0243(19) -0.0199(17) -0.0032(15) 0.0022(16)
O2 0.0244(18) 0.0288(18) 0.0283(19) -0.0152(15) -0.0068(15) 0.0042(15)
O3 0.0232(19) 0.041(2) 0.028(2) -0.0033(16) 0.0041(15) 0.0144(16)
O4 0.0139(17) 0.034(2) 0.0263(18) -0.0038(15) -0.0013(14) 0.0060(15)
O5 0.031(2) 0.032(2) 0.054(3) -0.0182(17) -0.0002(18) 0.0019(18)
O6 0.048(3) 0.035(2) 0.053(3) -0.015(2) -0.005(2) 0.019(2)
O7 0.0184(17) 0.038(2) 0.0250(18) -0.0106(16) 0.0023(14) -0.0014(15)
N1 0.025(2) 0.034(2) 0.028(2) -0.0099(19) -0.0022(18) -0.0035(19)
N2 0.030(2) 0.028(2) 0.023(2) -0.0148(19) -0.0025(18) 0.0061(17)
C1 0.032(3) 0.041(3) 0.048(4) -0.010(3) -0.004(3) -0.003(3)
C2 0.034(4) 0.046(4) 0.072(5) -0.005(3) -0.001(3) -0.015(4)
C3 0.041(4) 0.066(5) 0.043(4) -0.025(3) 0.015(3) -0.018(3)
C4 0.043(4) 0.060(4) 0.028(3) -0.029(3) 0.004(3) -0.007(3)
C5 0.057(4) 0.081(5) 0.020(3) -0.044(4) 0.001(3) 0.003(3)
C6 0.063(4) 0.065(4) 0.028(3) -0.039(4) -0.011(3) 0.018(3)
C7 0.048(4) 0.049(4) 0.027(3) -0.031(3) -0.012(3) 0.013(3)
C8 0.055(4) 0.039(3) 0.050(4) -0.022(3) -0.025(3) 0.020(3)
C9 0.043(4) 0.035(3) 0.049(4) -0.010(3) -0.011(3) 0.010(3)
C10 0.039(3) 0.033(3) 0.034(3) -0.010(3) -0.003(2) -0.001(2)
C11 0.032(3) 0.035(3) 0.026(3) -0.019(2) -0.005(2) 0.002(2)
C12 0.032(3) 0.044(3) 0.023(3) -0.025(3) -0.004(2) -0.001(2)
C13 0.013(2) 0.023(2) 0.029(3) -0.0047(19) -0.0039(19) 0.003(2)
C14 0.014(2) 0.025(2) 0.022(2) -0.0073(19) -0.0001(18) -0.0009(19)
C15 0.017(2) 0.026(3) 0.022(2) -0.010(2) -0.0007(19) -0.0002(19)
C16 0.017(2) 0.024(2) 0.027(3) -0.009(2) 0.0003(19) 0.000(2)
C17 0.023(3) 0.027(3) 0.024(3) -0.012(2) 0.002(2) -0.002(2)
C18 0.026(3) 0.022(3) 0.035(3) -0.007(2) -0.008(2) 0.004(2)
C19 0.016(2) 0.032(3) 0.031(3) -0.010(2) -0.002(2) 0.001(2)
C20 0.022(3) 0.026(3) 0.024(3) -0.012(2) -0.005(2) 0.001(2)
C21 0.040(3) 0.027(3) 0.025(3) -0.015(2) 0.007(2) -0.004(2)

loop_
_atom_type_symbol
_atom_type_description
_atom_type_scat_dispersion_real
_atom_type_scat_dispersion_imag
_atom_type_scat_source
C C 0.0033 0.0016 'International Tables Vol C Tables 4.2.6.8 and 6.1.1.4'
H H 0.0000 0.0000 'International Tables Vol C Tables 4.2.6.8 and 6.1.1.4'
N N 0.0061 0.0033 'International Tables Vol C Tables 4.2.6.8 and 6.1.1.4'
O O 0.0106 0.0060 'International Tables Vol C Tables 4.2.6.8 and 6.1.1.4'
Co Co 0.3494 0.9721 'International Tables Vol C Tables 4.2.6.8 and 6.1.1.4'

loop_
_geom_angle_atom_site_label_1
_geom_angle_atom_site_label_2
_geom_angle_atom_site_label_3
_geom_angle_site_symmetry_1
_geom_angle_site_symmetry_3
_geom_angle
_geom_angle_publ_flag
O1 Co1 O3 . . 88.42(15) yes
O1 Co1 O5 . 2_567 98.79(16) yes
O3 Co1 O5 . 2_567 102.01(15) yes
O1 Co1 N2 . . 110.90(16) yes
O3 Co1 N2 . . 89.05(15) yes
O5 Co1 N2 2_567 . 148.64(17) yes
O1 Co1 N1 . . 94.23(15) yes
O3 Co1 N1 . . 166.54(16) yes
O5 Co1 N1 2_567 . 90.65(16) yes
N2 Co1 N1 . . 77.67(17) yes
O7 Co2 O7 . 2_477 180 no
O7 Co2 O4 . . 93.96(14) yes
O7 Co2 O4 2_477 . 86.04(14) no
O7 Co2 O4 . 2_477 86.04(14) no
O7 Co2 O4 2_477 2_477 93.96(14) no
O4 Co2 O4 . 2_477 180 no
O7 Co2 O2 . 1_455 88.77(13) yes
O7 Co2 O2 2_477 1_455 91.23(13) no
O4 Co2 O2 . 1_455 88.54(13) yes
O4 Co2 O2 2_477 1_455 91.46(13) no
O7 Co2 O2 . 2_577 91.23(13) yes
O7 Co2 O2 2_477 2_577 88.77(13) no
O4 Co2 O2 . 2_577 91.46(13) no
O4 Co2 O2 2_477 2_577 88.54(13) no
O2 Co2 O2 1_455 2_577 180 no
C13 O1 Co1 . . 126.4(3) no
C13 O2 Co2 . 1_655 127.8(3) no
C20 O3 Co1 . . 132.1(3) no
C20 O4 Co2 . . 127.1(3) no
C21 O5 Co1 . 2_567 97.3(3) no
Co2 O7 H7A . . 109.5 no
Co2 O7 H7 . . 109.5 no
H7A O7 H7 . . 104.5 no
C1 N1 C12 . . 117.5(5) no
C1 N1 Co1 . . 128.9(4) no
C12 N1 Co1 . . 113.5(3) no
C10 N2 C11 . . 117.8(5) no
C10 N2 Co1 . . 127.2(4) no
C11 N2 Co1 . . 115.0(3) no
N1 C1 C2 . . 122.5(6) no
N1 C1 H1 . . 118.8 no
C2 C1 H1 . . 118.8 no
C3 C2 C1 . . 119.3(6) no
C3 C2 H2 . . 120.4 no
C1 C2 H2 . . 120.4 no
C2 C3 C4 . . 120.1(6) no
C2 C3 H3 . . 119.9 no
C4 C3 H3 . . 119.9 no
C3 C4 C12 . . 116.7(6) no
C3 C4 C5 . . 124.6(6) no
C12 C4 C5 . . 118.6(6) no
C6 C5 C4 . . 121.5(6) no
C6 C5 H5 . . 119.3 no
C4 C5 H5 . . 119.3 no
C5 C6 C7 . . 120.9(6) no
C5 C6 H6 . . 119.5 no
C7 C6 H6 . . 119.5 no
C11 C7 C8 . . 117.0(5) no
C11 C7 C6 . . 119.4(6) no
C8 C7 C6 . . 123.7(6) no
C9 C8 C7 . . 119.3(5) no
C9 C8 H8 . . 120.4 no
C7 C8 H8 . . 120.4 no
C8 C9 C10 . . 120.3(6) no
C8 C9 H9 . . 119.8 no
C10 C9 H9 . . 119.8 no
N2 C10 C9 . . 122.7(5) no
N2 C10 H10 . . 118.6 no
C9 C10 H10 . . 118.6 no
N2 C11 C7 . . 122.9(5) no
N2 C11 C12 . . 117.2(5) no
C7 C11 C12 . . 119.8(5) no
N1 C12 C4 . . 123.8(5) no
N1 C12 C11 . . 116.5(5) no
C4 C12 C11 . . 119.7(5) no
O2 C13 O1 . . 124.6(4) no
O2 C13 C14 . . 116.4(4) no
O1 C13 C14 . . 118.8(4) no
C19 C14 C15 . . 118.6(4) no
C19 C14 C13 . . 116.5(4) no
C15 C14 C13 . . 124.8(4) no
C16 C15 C14 . .. 119.7(4) no
C16 C15 C20 . . 116.8(4) no
C14 C15 C20 . . 123.5(4) no
C17 C16 C15 . . 121.7(4) no
C17 C16 H16 . . 119.1 no
C15 C16 H16 . . 119.1 no
C16 C17 C18 . . 118.7(4) no
C16 C17 C21 . . 120.3(5) no
C18 C17 C21 . . 120.8(5) no
C19 C18 C17 . . 120.4(5) no
C19 C18 H18 . . 119.8 no
C17 C18 H18 . . 119.8 no
C18 C19 C14 . . 120.8(5) no
C18 C19 H19 . . 119.6 no
C14 C19 H19 . . 119.6 no
O4 C20 O3 . . 124.1(5) no
O4 C20 C15 . . 116.4(4) no
O3 C20 C15 . . 119.4(4) no
O6 C21 O5 . . 121.9(5) no
O6 C21 C17 . . 120.7(5) no
O5 C21 C17 . . 117.4(5) no

loop_
_geom_bond_atom_site_label_1
_geom_bond_atom_site_label_2
_geom_bond_site_symmetry_2
_geom_bond_distance
_geom_bond_publ_flag
Co1 O1 . 2.024(3) yes
Co1 O3 . 2.044(4) yes
Co1 O5 2_567 2.053(4) yes
Co1 N2 . 2.093(4) yes
Co1 N1 . 2.155(4) yes
Co2 O7 . 2.073(3) yes
Co2 O7 2_477 2.073(3) no
Co2 O4 . 2.077(3) yes
Co2 O4 2_477 2.077(3) no
Co2 O2 1_455 2.155(3) yes
Co2 O2 2_577 2.155(3) no
O1 C13 . 1.266(6) no
O2 C13 . 1.245(6) no
O2 Co2 1_655 2.155(3) no
O3 C20 . 1.257(6) no
O4 C20 . 1.252(6) no
O5 C21 . 1.256(7) no
O5 Co1 2_567 2.053(4) no
O6 C21 . 1.253(7) no
O7 H7A . 0.8200 no
O7 H7 . 0.8200 no
N1 C1 . 1.325(7) no
N1 C12 . 1.354(7) no
N2 C10 . 1.319(7) no
N2 C11 . 1.360(7) no
C1 C2 . 1.404(9) no
C1 H1 . 0.9300 no
C2 C3 . 1.360(10) no
C2 H2 . 0.9300 no
C3 C4 . 1.391(9) no
C3 H3 . 0.9300 no
C4 C12 . 1.400(7) no
C4 C5 . 1.435(9) no
C5 C6 . 1.349(10) no
C5 H5 . 0.9300 no
C6 C7 . 1.420(8) no
C6 H6 . 0.9300 no
C7 C11 . 1.401(8) no
C7 C8 . 1.409(9) no
C8 C9 . 1.345(9) no
C8 H8 . 0.9300 no
C9 C10 . 1.389(8) no
C9 H9 . 0.9300 no
C10 H10 . 0.9300 no
C11 C12 . 1.437(8) no
C13 C14 . 1.518(6) no
C14 C19 . 1.396(7) no
C14 C15 . 1.403(7) no
C15 C16 . 1.382(7) no
C15 C20 . 1.502(7) no
C16 C17 . 1.377(7) no
C16 H16 . 0.9300 no
C17 C18 . 1.396(7) no
C17 C21 . 1.505(7) no
C18 C19 . 1.380(7) no
C18 H18 . 0.9300 no
C19 H19 . 0.9300 no

loop_
_geom_hbond_atom_site_label_D
_geom_hbond_atom_site_label_H
_geom_hbond_atom_site_label_A
_geom_hbond_site_symmetry_A
_geom_hbond_distance_DH
_geom_hbond_distance_HA
_geom_hbond_distance_DA
_geom_hbond_angle_DHA
_geom_hbond_publ_flag
O7 H7 O1 1_455 0.82 1.92 2.671(5) 152 no
O7 H7A O3 . 0.82 2.33 2.950(5) 133 no
O7 H7A O6 2_567 0.82 2.19 2.899(5) 144 no
